data_7703895
loop_
_publ_author_name
'Gyton, Matthew R.'
'Leverett, Anthony R.'
'Cole, Marcus L.'
'McKay, Alasdair I.'

_publ_section_title
;
 Bulky bis(aryl)triazenides: just aspiring amidinates? A structural and
 spectroscopic study.
;
_journal_issue 17
_journal_name_full 'Dalton transactions (Cambridge, England : 2003)'
_journal_page_first 5653
_journal_page_last 5661
_journal_paper_doi 10.1039/d0dt00285b
_journal_volume 49
_journal_year 2020
_chemical_formula_moiety 'C48 H69 Ga N6'
_chemical_formula_sum 'C48 H69 Ga N6'
_chemical_formula_weight 799.81
_chemical_name_systematic '[GaH(N3Dipp2)2]'
_chemical_properties_physical Air-sensitive,Moisture-sensitive,Oxygen-sensitive
_space_group_crystal_system monoclinic
_space_group_IT_number 14
_space_group_name_Hall '-P 2yn'
_space_group_name_H-M_alt 'P 1 21/n 1'
_atom_sites_solution_hydrogens mixed
_atom_sites_solution_primary dual
_audit_creation_date 2019-12-12
_audit_creation_method
;
Olex2 1.2
(compiled 2018.05.29 svn.r3508 for OlexSys, GUI svn.r5506)
;
_audit_update_record
;
2019-12-14 deposited with the CCDC.	2020-03-31 downloaded from the CCDC.
;
_cell_angle_alpha 90
_cell_angle_beta 110.465(2)
_cell_angle_gamma 90
_cell_formula_units_Z 4
_cell_length_a 14.6502(6)
_cell_length_b 16.1245(6)
_cell_length_c 20.9328(8)
_cell_measurement_reflns_used 9903
_cell_measurement_temperature 150(2)
_cell_measurement_theta_max 27.863
_cell_measurement_theta_min 2.431
_cell_volume 4632.8(3)
_computing_cell_refinement 'SAINT v8.27A (Bruker, 2012)'
_computing_data_reduction 'SAINT v8.27A (Bruker, 2012)'
_computing_molecular_graphics 'Olex2 (Dolomanov et al., 2009)'
_computing_publication_material 'Olex2 (Dolomanov et al., 2009)'
_computing_structure_refinement 'ShelXL (Sheldrick, 2015)'
_computing_structure_solution 'ShelXT (Sheldrick, 2015)'
_diffrn_ambient_temperature 150.15
_diffrn_measured_fraction_theta_full 0.999
_diffrn_measured_fraction_theta_max 0.999
_diffrn_measurement_device_type 'Bruker P4'
_diffrn_measurement_method '\w scans'
_diffrn_radiation_monochromator graphite
_diffrn_radiation_type MoK\a
_diffrn_radiation_wavelength 0.71073
_diffrn_reflns_av_R_equivalents 0.0568
_diffrn_reflns_av_unetI/netI 0.0544
_diffrn_reflns_Laue_measured_fraction_full 0.999
_diffrn_reflns_Laue_measured_fraction_max 0.999
_diffrn_reflns_limit_h_max 16
_diffrn_reflns_limit_h_min -18
_diffrn_reflns_limit_k_max 17
_diffrn_reflns_limit_k_min -20
_diffrn_reflns_limit_l_max 26
_diffrn_reflns_limit_l_min -24
_diffrn_reflns_number 39795
_diffrn_reflns_point_group_measured_fraction_full 0.999
_diffrn_reflns_point_group_measured_fraction_max 0.999
_diffrn_reflns_theta_full 26.000
_diffrn_reflns_theta_max 27.103
_diffrn_reflns_theta_min 1.484
_exptl_absorpt_coefficient_mu 0.631
_exptl_absorpt_correction_T_max 0.7461
_exptl_absorpt_correction_T_min 0.6754
_exptl_absorpt_correction_type multi-scan
_exptl_absorpt_process_details
'SADABS-2012/1 (Bruker,2012) was used for absorption correction. wR2(int) was 0.1246 before and 0.0633 after correction. The Ratio of minimum to maximum transmission is 0.9052. The \l/2 correction factor is 0.0015.'
_exptl_crystal_colour colourless
_exptl_crystal_colour_primary colourless
_exptl_crystal_density_diffrn 1.147
_exptl_crystal_description cube
_exptl_crystal_F_000 1720
_exptl_crystal_size_max 0.1
_exptl_crystal_size_mid 0.1
_exptl_crystal_size_min 0.1
_refine_diff_density_max 1.766
_refine_diff_density_min -0.529
_refine_diff_density_rms 0.071
_refine_ls_extinction_method none
_refine_ls_goodness_of_fit_ref 1.046
_refine_ls_hydrogen_treatment mixed
_refine_ls_matrix_type full
_refine_ls_number_parameters 537
_refine_ls_number_reflns 10201
_refine_ls_number_restraints 153
_refine_ls_restrained_S_all 1.039
_refine_ls_R_factor_all 0.0805
_refine_ls_R_factor_gt 0.0571
_refine_ls_shift/su_max 0.001
_refine_ls_shift/su_mean 0.000
_refine_ls_structure_factor_coef Fsqd
_refine_ls_weighting_details 'w=1/[\s^2^(Fo^2^)+(0.0772P)^2^+5.0281P] where P=(Fo^2^+2Fc^2^)/3'
_refine_ls_weighting_scheme calc
_refine_ls_wR_factor_gt 0.1535
_refine_ls_wR_factor_ref 0.1675
_reflns_Friedel_coverage 0.000
_reflns_number_gt 7539
_reflns_number_total 10201
_reflns_threshold_expression 'I > 2\s(I)'
_cod_data_source_file d0dt00285b2.cif
_cod_data_source_block 14
_cod_depositor_comments 'Adding full bibliography for 7703878--7703902.cif.'
_cod_database_code 7703895
_shelx_shelxl_version_number 2018/3
_shelx_space_group_comment
;
The symmetry employed for this shelxl refinement is uniquely defined
by the following loop, which should always be used as a source of
symmetry information in preference to the above space-group names.
They are only intended as comments.
;
_shelx_estimated_absorpt_t_max 0.940
_shelx_estimated_absorpt_t_min 0.940
_olex2_refinement_description
;
1. Fixed Uiso
 At 1.2 times of:
  All C(H) groups, All C(H,H) groups
 At 1.5 times of:
  All C(H,H,H) groups
2. Rigid bond restraints
 All non-hydrogen atoms
 with sigma for 1-2 distances of 0.01 and sigma for 1-3 distances of 0.01
3. Others
 Sof(C11B)=Sof(H11A)=Sof(H11B)=Sof(H11C)=Sof(C12B)=Sof(H12A)=Sof(H12B)=
 Sof(H12C)=Sof(H10A)=1-FVAR(1)
 Sof(H10)=Sof(C11A)=Sof(H11D)=Sof(H11E)=Sof(H11F)=Sof(C12A)=Sof(H12D)=
 Sof(H12E)=Sof(H12F)=FVAR(1)
4.a Ternary CH refined with riding coordinates:
 C7(H7), C10(H10A), C10(H10), C19(H19), C22(H22), C31(H31), C34(H34), C43(H43),
  C46(H46)
4.b Aromatic/amide H refined with riding coordinates:
 C3(H3), C4(H4), C5(H5), C15(H15), C16(H16), C17(H17), C27(H27), C28(H28),
 C29(H29), C39(H39), C40(H40), C41(H41)
4.c Idealised Me refined as rotating group:
 C11B(H11A,H11B,H11C), C12B(H12A,H12B,H12C), C8(H8A,H8B,H8C), C9(H9A,H9B,H9C),
 C20(H20A,H20B,H20C), C21(H21A,H21B,H21C), C23(H23A,H23B,H23C), C24(H24A,H24B,
 H24C), C32(H32A,H32B,H32C), C33(H33A,H33B,H33C), C35(H35A,H35B,H35C), C36(H36A,
 H36B,H36C), C44(H44A,H44B,H44C), C45(H45A,H45B,H45C), C47(H47A,H47B,H47C),
 C48(H48A,H48B,H48C), C11A(H11D,H11E,H11F), C12A(H12D,H12E,H12F)
;
_olex2_submission_special_instructions 'No special instructions were received'

loop_
_space_group_symop_operation_xyz
'x, y, z'
'-x+1/2, y+1/2, -z+1/2'
'-x, -y, -z'
'x-1/2, -y-1/2, z-1/2'

loop_
_atom_site_label
_atom_site_type_symbol
_atom_site_fract_x
_atom_site_fract_y
_atom_site_fract_z
_atom_site_U_iso_or_equiv
_atom_site_adp_type
_atom_site_occupancy
_atom_site_site_symmetry_order
_atom_site_calc_flag
_atom_site_refinement_flags_posn
_atom_site_refinement_flags_adp
_atom_site_refinement_flags_occupancy
_atom_site_disorder_assembly
_atom_site_disorder_group
Ga1 Ga 0.83151(2) 0.72130(2) 0.58456(2) 0.02911(12) Uani 1 1 d . U . . .
N1 N 0.96671(17) 0.70342(14) 0.56797(11) 0.0262(5) Uani 1 1 d . U . . .
C1 C 1.0326(2) 0.72577(18) 0.53340(15) 0.0307(6) Uani 1 1 d . U . . .
C11B C 0.901(2) 0.6080(17) 0.3800(17) 0.090(10) Uani 0.249(17) 1 d . U P A 2
H11A H 0.923365 0.625922 0.343289 0.135 Uiso 0.249(17) 1 calc GR . P A 2
H11B H 0.833337 0.588725 0.360491 0.135 Uiso 0.249(17) 1 calc GR . P A 2
H11C H 0.942305 0.562693 0.405528 0.135 Uiso 0.249(17) 1 calc GR . P A 2
C12B C 0.8363(19) 0.7528(17) 0.3823(15) 0.091(11) Uani 0.249(17) 1 d . U P A 2
H12A H 0.871216 0.784957 0.358447 0.137 Uiso 0.249(17) 1 calc GR . P A 2
H12B H 0.820566 0.788606 0.414856 0.137 Uiso 0.249(17) 1 calc GR . P A 2
H12C H 0.775979 0.730680 0.349182 0.137 Uiso 0.249(17) 1 calc GR . P A 2
N2 N 0.97704(16) 0.63022(14) 0.59462(11) 0.0270(5) Uani 1 1 d . U . . .
C2 C 1.1212(2) 0.7628(2) 0.56988(16) 0.0364(7) Uani 1 1 d . U . . .
N3 N 0.90582(17) 0.61858(14) 0.61805(12) 0.0279(5) Uani 1 1 d . U . . .
C3 C 1.1816(3) 0.7868(2) 0.5339(2) 0.0503(9) Uani 1 1 d . U . . .
H3 H 1.242961 0.811502 0.557749 0.060 Uiso 1 1 calc R . . . .
N4 N 0.75007(16) 0.74188(15) 0.65002(12) 0.0265(5) Uani 1 1 d . U . . .
C4 C 1.1535(3) 0.7752(3) 0.4651(2) 0.0585(10) Uani 1 1 d . U . . .
H4 H 1.195616 0.791405 0.441644 0.070 Uiso 1 1 calc R . . . .
N5 N 0.78868(16) 0.81403(15) 0.66808(12) 0.0271(5) Uani 1 1 d . U . . .
C5 C 1.0658(3) 0.7406(3) 0.43002(19) 0.0552(10) Uani 1 1 d . U . . .
H5 H 1.046989 0.734171 0.382024 0.066 Uiso 1 1 calc R . . . .
N6 N 0.85705(16) 0.82285(14) 0.64119(11) 0.0262(5) Uani 1 1 d . U . . .
C6 C 1.0024(3) 0.7143(2) 0.46278(16) 0.0417(7) Uani 1 1 d . U . . .
C7 C 1.1547(2) 0.7744(2) 0.64578(17) 0.0399(7) Uani 1 1 d . U . . .
H7 H 1.096133 0.769183 0.659622 0.048 Uiso 1 1 calc R . . . .
C8 C 1.1979(4) 0.8594(3) 0.6675(2) 0.0683(12) Uani 1 1 d . U . . .
H8A H 1.212004 0.866415 0.716564 0.102 Uiso 1 1 calc GR . . . .
H8B H 1.151373 0.901911 0.642427 0.102 Uiso 1 1 calc GR . . . .
H8C H 1.258289 0.864913 0.657731 0.102 Uiso 1 1 calc GR . . . .
C9 C 1.2232(4) 0.7062(3) 0.6799(2) 0.0862(16) Uani 1 1 d . U . . .
H9A H 1.196617 0.653059 0.658711 0.129 Uiso 1 1 calc GR . . . .
H9B H 1.231539 0.704650 0.728421 0.129 Uiso 1 1 calc GR . . . .
H9C H 1.286416 0.715925 0.674957 0.129 Uiso 1 1 calc GR . . . .
C10 C 0.9061(3) 0.6747(3) 0.42399(18) 0.0559(10) Uani 1 1 d . U . . .
H10A H 0.878222 0.654883 0.458569 0.067 Uiso 0.249(17) 1 calc R . P A 2
H10 H 0.859683 0.687000 0.448178 0.067 Uiso 0.751(17) 1 calc R . P A 1
C13 C 0.9004(2) 0.53983(18) 0.64860(15) 0.0310(6) Uani 1 1 d . U . . .
C14 C 0.9684(2) 0.51938(19) 0.71237(15) 0.0347(7) Uani 1 1 d . U . . .
C15 C 0.9587(3) 0.4426(2) 0.74005(18) 0.0446(8) Uani 1 1 d . U . . .
H15 H 1.005085 0.426492 0.782708 0.054 Uiso 1 1 calc R . . . .
C16 C 0.8835(3) 0.3898(2) 0.70697(19) 0.0529(9) Uani 1 1 d . U . . .
H16 H 0.877359 0.338452 0.727337 0.063 Uiso 1 1 calc R . . . .
C17 C 0.8166(3) 0.4113(2) 0.6441(2) 0.0510(9) Uani 1 1 d . U . . .
H17 H 0.765036 0.374249 0.621387 0.061 Uiso 1 1 calc R . . . .
C18 C 0.8239(3) 0.4866(2) 0.61350(17) 0.0421(7) Uani 1 1 d . U . . .
C19 C 1.0514(2) 0.5761(2) 0.75160(16) 0.0399(7) Uani 1 1 d . U . . .
H19 H 1.044826 0.628703 0.725020 0.048 Uiso 1 1 calc R . . . .
C20 C 1.1498(3) 0.5379(3) 0.7596(3) 0.0810(15) Uani 1 1 d . U . . .
H20A H 1.158123 0.486303 0.785767 0.122 Uiso 1 1 calc GR . . . .
H20B H 1.201811 0.576805 0.783642 0.122 Uiso 1 1 calc GR . . . .
H20C H 1.152718 0.525907 0.714433 0.122 Uiso 1 1 calc GR . . . .
C21 C 1.0493(3) 0.5983(3) 0.8219(2) 0.0673(12) Uani 1 1 d . U . . .
H21A H 0.990706 0.630844 0.816837 0.101 Uiso 1 1 calc GR . . . .
H21B H 1.107281 0.630987 0.846796 0.101 Uiso 1 1 calc GR . . . .
H21C H 1.048691 0.547360 0.847267 0.101 Uiso 1 1 calc GR . . . .
C22 C 0.7518(3) 0.5076(2) 0.54357(19) 0.0513(9) Uani 1 1 d . U . . .
H22 H 0.774830 0.559341 0.527608 0.062 Uiso 1 1 calc R . . . .
C23 C 0.7458(4) 0.4387(4) 0.4914(2) 0.0905(17) Uani 1 1 d . U . . .
H23A H 0.811380 0.425778 0.491859 0.136 Uiso 1 1 calc GR . . . .
H23B H 0.705275 0.457503 0.445716 0.136 Uiso 1 1 calc GR . . . .
H23C H 0.716820 0.388896 0.503263 0.136 Uiso 1 1 calc GR . . . .
C24 C 0.6510(4) 0.5246(4) 0.5460(3) 0.0873(16) Uani 1 1 d . U . . .
H24A H 0.625605 0.474036 0.559822 0.131 Uiso 1 1 calc GR . . . .
H24B H 0.607203 0.541825 0.500799 0.131 Uiso 1 1 calc GR . . . .
H24C H 0.655109 0.568780 0.579057 0.131 Uiso 1 1 calc GR . . . .
C25 C 0.6646(2) 0.72386(18) 0.66536(15) 0.0298(6) Uani 1 1 d . U . . .
C26 C 0.6725(2) 0.67212(19) 0.72058(16) 0.0355(7) Uani 1 1 d . U . . .
C27 C 0.5890(3) 0.6524(2) 0.7337(2) 0.0552(10) Uani 1 1 d . U . . .
H27 H 0.593017 0.618168 0.771592 0.066 Uiso 1 1 calc R . . . .
C28 C 0.4992(3) 0.6823(3) 0.6918(3) 0.0746(14) Uani 1 1 d . U . . .
H28 H 0.441987 0.668099 0.700852 0.090 Uiso 1 1 calc R . . . .
C29 C 0.4928(3) 0.7319(3) 0.6379(2) 0.0620(11) Uani 1 1 d . U . . .
H29 H 0.430651 0.751954 0.609963 0.074 Uiso 1 1 calc R . . . .
C30 C 0.5746(2) 0.7541(2) 0.62222(18) 0.0404(7) Uani 1 1 d . U . . .
C31 C 0.7702(2) 0.6413(2) 0.76767(16) 0.0363(7) Uani 1 1 d . U . . .
H31 H 0.817212 0.647004 0.742971 0.044 Uiso 1 1 calc R . . . .
C32 C 0.7683(3) 0.5505(3) 0.7864(3) 0.0739(14) Uani 1 1 d . U . . .
H32A H 0.723068 0.542827 0.811027 0.111 Uiso 1 1 calc GR . . . .
H32B H 0.833801 0.533112 0.815387 0.111 Uiso 1 1 calc GR . . . .
H32C H 0.746865 0.516858 0.744731 0.111 Uiso 1 1 calc GR . . . .
C33 C 0.8053(3) 0.6968(4) 0.8295(2) 0.0801(15) Uani 1 1 d . U . . .
H33A H 0.805897 0.754499 0.814960 0.120 Uiso 1 1 calc GR . . . .
H33B H 0.871296 0.680365 0.858255 0.120 Uiso 1 1 calc GR . . . .
H33C H 0.761478 0.691606 0.855563 0.120 Uiso 1 1 calc GR . . . .
C34 C 0.5646(2) 0.8066(2) 0.56023(18) 0.0485(8) Uani 1 1 d . U . . .
H34 H 0.631902 0.819716 0.561435 0.058 Uiso 1 1 calc R . . . .
C35 C 0.5143(5) 0.7581(4) 0.4954(2) 0.0953(18) Uani 1 1 d . U . . .
H35A H 0.551485 0.707587 0.495305 0.143 Uiso 1 1 calc GR . . . .
H35B H 0.510526 0.792261 0.455799 0.143 Uiso 1 1 calc GR . . . .
H35C H 0.448407 0.743108 0.493059 0.143 Uiso 1 1 calc GR . . . .
C36 C 0.5143(4) 0.8877(3) 0.5611(3) 0.0884(17) Uani 1 1 d . U . . .
H36A H 0.445766 0.877327 0.554768 0.133 Uiso 1 1 calc GR . . . .
H36B H 0.518206 0.923124 0.524078 0.133 Uiso 1 1 calc GR . . . .
H36C H 0.546103 0.915443 0.604899 0.133 Uiso 1 1 calc GR . . . .
C37 C 0.9133(2) 0.89706(18) 0.65490(15) 0.0300(6) Uani 1 1 d . U . . .
C38 C 0.9030(2) 0.9501(2) 0.60006(17) 0.0398(7) Uani 1 1 d . U . . .
C39 C 0.9620(3) 1.0201(2) 0.6119(2) 0.0500(9) Uani 1 1 d . U . . .
H39 H 0.955853 1.057263 0.575404 0.060 Uiso 1 1 calc R . . . .
C40 C 1.0287(3) 1.0365(2) 0.6751(2) 0.0513(9) Uani 1 1 d . U . . .
H40 H 1.068806 1.084319 0.681865 0.062 Uiso 1 1 calc R . . . .
C41 C 1.0380(2) 0.9840(2) 0.7290(2) 0.0453(8) Uani 1 1 d . U . . .
H41 H 1.084462 0.996233 0.772719 0.054 Uiso 1 1 calc R . . . .
C42 C 0.9802(2) 0.9130(2) 0.72039(17) 0.0361(7) Uani 1 1 d . U . . .
C43 C 0.8266(3) 0.9352(2) 0.53072(17) 0.0503(9) Uani 1 1 d . U . . .
H43 H 0.803105 0.876943 0.530261 0.060 Uiso 1 1 calc R . . . .
C44 C 0.7400(3) 0.9914(4) 0.5191(3) 0.0879(16) Uani 1 1 d . U . . .
H44A H 0.715828 0.985453 0.557062 0.132 Uiso 1 1 calc GR . . . .
H44B H 0.688340 0.976074 0.476391 0.132 Uiso 1 1 calc GR . . . .
H44C H 0.759421 1.049034 0.516454 0.132 Uiso 1 1 calc GR . . . .
C45 C 0.8672(4) 0.9427(5) 0.4735(2) 0.100(2) Uani 1 1 d . U . . .
H45A H 0.875164 1.001369 0.464496 0.150 Uiso 1 1 calc GR . . . .
H45B H 0.822025 0.916669 0.432156 0.150 Uiso 1 1 calc GR . . . .
H45C H 0.930484 0.914732 0.486715 0.150 Uiso 1 1 calc GR . . . .
C46 C 0.9898(2) 0.8579(2) 0.78108(17) 0.0431(8) Uani 1 1 d . U . . .
H46 H 0.952903 0.805717 0.763122 0.052 Uiso 1 1 calc R . . . .
C47 C 0.9437(3) 0.8982(3) 0.8277(2) 0.0661(12) Uani 1 1 d . U . . .
H47A H 0.978794 0.949359 0.846673 0.099 Uiso 1 1 calc GR . . . .
H47B H 0.946903 0.860043 0.864831 0.099 Uiso 1 1 calc GR . . . .
H47C H 0.875406 0.911297 0.801638 0.099 Uiso 1 1 calc GR . . . .
C48 C 1.0951(3) 0.8333(3) 0.8219(2) 0.0641(11) Uani 1 1 d . U . . .
H48A H 1.122587 0.802841 0.792299 0.096 Uiso 1 1 calc GR . . . .
H48B H 1.096281 0.797913 0.860245 0.096 Uiso 1 1 calc GR . . . .
H48C H 1.133889 0.883276 0.839233 0.096 Uiso 1 1 calc GR . . . .
C11A C 0.9221(5) 0.5777(5) 0.4245(5) 0.077(2) Uani 0.751(17) 1 d . U P A 1
H11D H 0.971932 0.565053 0.404649 0.115 Uiso 0.751(17) 1 calc GR . P A 1
H11E H 0.860786 0.550612 0.397695 0.115 Uiso 0.751(17) 1 calc GR . P A 1
H11F H 0.943465 0.557336 0.471582 0.115 Uiso 0.751(17) 1 calc GR . P A 1
C12A C 0.8626(5) 0.7050(8) 0.3521(4) 0.093(4) Uani 0.751(17) 1 d . U P A 1
H12D H 0.850908 0.764841 0.352171 0.140 Uiso 0.751(17) 1 calc GR . P A 1
H12E H 0.800821 0.676306 0.329188 0.140 Uiso 0.751(17) 1 calc GR . P A 1
H12F H 0.907663 0.693753 0.327832 0.140 Uiso 0.751(17) 1 calc GR . P A 1
H H 0.751(2) 0.7230(18) 0.5148(16) 0.031(8) Uiso 1 1 d . . . . .

loop_
_atom_site_aniso_label
_atom_site_aniso_U_11
_atom_site_aniso_U_22
_atom_site_aniso_U_33
_atom_site_aniso_U_23
_atom_site_aniso_U_13
_atom_site_aniso_U_12
Ga1 0.02864(18) 0.03388(19) 0.02406(18) 0.00056(13) 0.00825(13) 0.00505(13)
N1 0.0272(11) 0.0303(12) 0.0227(11) 0.0029(9) 0.0106(9) 0.0048(9)
C1 0.0347(15) 0.0348(15) 0.0265(14) 0.0048(12) 0.0154(12) 0.0062(12)
C11B 0.122(19) 0.095(15) 0.071(19) -0.048(14) 0.059(16) -0.047(13)
C12B 0.075(13) 0.097(13) 0.064(16) 0.021(12) -0.023(12) -0.017(10)
N2 0.0284(12) 0.0312(12) 0.0226(11) 0.0016(10) 0.0104(10) 0.0044(10)
C2 0.0374(16) 0.0422(18) 0.0354(16) 0.0024(13) 0.0202(14) 0.0017(13)
N3 0.0284(12) 0.0276(12) 0.0296(12) 0.0018(10) 0.0125(10) 0.0028(9)
C3 0.0445(19) 0.061(2) 0.054(2) 0.0010(18) 0.0284(17) -0.0103(17)
N4 0.0255(11) 0.0313(12) 0.0240(12) -0.0001(10) 0.0099(10) 0.0007(9)
C4 0.063(2) 0.077(3) 0.054(2) 0.004(2) 0.043(2) -0.008(2)
N5 0.0250(11) 0.0319(12) 0.0256(12) -0.0006(10) 0.0101(10) 0.0031(9)
C5 0.067(2) 0.075(3) 0.0336(18) 0.0060(18) 0.0303(18) 0.006(2)
N6 0.0249(11) 0.0315(12) 0.0255(12) 0.0005(10) 0.0128(10) 0.0005(9)
C6 0.0466(18) 0.053(2) 0.0277(15) 0.0011(14) 0.0159(14) 0.0047(15)
C7 0.0310(15) 0.054(2) 0.0355(16) -0.0017(15) 0.0122(13) -0.0082(14)
C8 0.095(3) 0.058(2) 0.062(3) -0.016(2) 0.040(3) -0.019(2)
C9 0.103(4) 0.086(3) 0.051(3) 0.008(2) 0.004(3) 0.030(3)
C10 0.049(2) 0.090(3) 0.0291(17) -0.0096(18) 0.0134(15) -0.006(2)
C13 0.0350(15) 0.0296(14) 0.0331(15) 0.0041(12) 0.0177(13) 0.0045(12)
C14 0.0404(16) 0.0343(15) 0.0328(16) 0.0052(13) 0.0172(13) 0.0063(13)
C15 0.059(2) 0.0402(18) 0.0382(18) 0.0108(14) 0.0221(16) 0.0101(16)
C16 0.077(3) 0.0381(18) 0.049(2) 0.0139(16) 0.029(2) -0.0002(18)
C17 0.059(2) 0.0421(19) 0.054(2) 0.0033(16) 0.0225(18) -0.0148(17)
C18 0.0486(19) 0.0414(17) 0.0385(17) 0.0051(14) 0.0181(15) -0.0052(15)
C19 0.0399(17) 0.0399(17) 0.0331(16) 0.0106(14) 0.0044(14) 0.0051(14)
C20 0.046(2) 0.093(4) 0.099(4) -0.030(3) 0.019(2) 0.004(2)
C21 0.068(3) 0.086(3) 0.048(2) -0.015(2) 0.020(2) -0.012(2)
C22 0.051(2) 0.047(2) 0.047(2) 0.0024(16) 0.0068(17) -0.0169(17)
C23 0.103(4) 0.106(4) 0.047(3) -0.013(3) 0.007(3) 0.021(3)
C24 0.066(3) 0.115(4) 0.073(3) 0.015(3) 0.014(2) 0.023(3)
C25 0.0242(13) 0.0328(15) 0.0329(15) -0.0058(12) 0.0107(12) -0.0032(11)
C26 0.0317(15) 0.0378(17) 0.0410(17) 0.0003(13) 0.0176(13) -0.0026(13)
C27 0.0376(18) 0.059(2) 0.076(3) 0.022(2) 0.0291(19) -0.0008(16)
C28 0.0336(19) 0.087(3) 0.108(4) 0.038(3) 0.030(2) -0.002(2)
C29 0.0228(16) 0.071(3) 0.085(3) 0.015(2) 0.0100(18) 0.0022(16)
C30 0.0282(15) 0.0462(18) 0.0442(18) 0.0008(15) 0.0095(14) -0.0011(13)
C31 0.0368(16) 0.0443(17) 0.0322(16) 0.0037(13) 0.0176(13) 0.0036(13)
C32 0.060(3) 0.063(3) 0.105(4) 0.042(3) 0.038(3) 0.014(2)
C33 0.052(2) 0.128(4) 0.054(3) -0.037(3) 0.010(2) 0.014(3)
C34 0.0320(17) 0.064(2) 0.0398(18) 0.0068(17) 0.0006(14) 0.0092(16)
C35 0.110(4) 0.105(4) 0.044(2) 0.003(3) -0.008(3) 0.001(4)
C36 0.102(4) 0.070(3) 0.113(4) 0.036(3) 0.062(4) 0.030(3)
C37 0.0285(14) 0.0314(14) 0.0367(15) -0.0031(12) 0.0199(13) 0.0017(11)
C38 0.0450(18) 0.0381(17) 0.0440(18) 0.0041(14) 0.0252(15) 0.0000(14)
C39 0.064(2) 0.0409(19) 0.059(2) 0.0063(17) 0.039(2) -0.0035(17)
C40 0.053(2) 0.0378(18) 0.078(3) -0.0125(18) 0.041(2) -0.0106(16)
C41 0.0386(18) 0.0458(19) 0.056(2) -0.0152(16) 0.0215(16) -0.0064(15)
C42 0.0317(15) 0.0389(16) 0.0408(17) -0.0054(13) 0.0163(13) 0.0004(12)
C43 0.070(2) 0.048(2) 0.0351(18) 0.0123(15) 0.0208(17) -0.0055(18)
C44 0.054(3) 0.104(4) 0.091(4) -0.017(3) 0.007(3) 0.003(3)
C45 0.089(4) 0.174(6) 0.041(2) 0.016(3) 0.026(2) 0.010(4)
C46 0.0398(17) 0.0496(19) 0.0352(17) -0.0020(15) 0.0073(14) -0.0047(15)
C47 0.075(3) 0.079(3) 0.050(2) 0.009(2) 0.030(2) 0.017(2)
C48 0.049(2) 0.074(3) 0.059(2) 0.005(2) 0.0072(19) 0.009(2)
C11A 0.076(4) 0.095(4) 0.064(5) -0.039(4) 0.031(4) -0.025(4)
C12A 0.059(4) 0.175(11) 0.036(3) 0.008(5) 0.005(3) -0.001(5)

loop_
_atom_type_symbol
_atom_type_description
_atom_type_scat_dispersion_real
_atom_type_scat_dispersion_imag
_atom_type_scat_source
C C 0.0033 0.0016 'International Tables Vol C Tables 4.2.6.8 and 6.1.1.4'
H H 0.0000 0.0000 'International Tables Vol C Tables 4.2.6.8 and 6.1.1.4'
Ga Ga 0.2307 1.6083 'International Tables Vol C Tables 4.2.6.8 and 6.1.1.4'
N N 0.0061 0.0033 'International Tables Vol C Tables 4.2.6.8 and 6.1.1.4'

loop_
_geom_angle_atom_site_label_1
_geom_angle_atom_site_label_2
_geom_angle_atom_site_label_3
_geom_angle
_geom_angle_site_symmetry_1
_geom_angle_site_symmetry_3
_geom_angle_publ_flag
N1 Ga1 H 107.4(12) . . ?
N3 Ga1 N1 61.22(9) . . ?
N3 Ga1 N4 105.39(9) . . ?
N3 Ga1 N6 121.12(10) . . ?
N3 Ga1 H 120.2(11) . . ?
N4 Ga1 N1 151.56(9) . . ?
N4 Ga1 H 101.0(12) . . ?
N6 Ga1 N1 102.48(9) . . ?
N6 Ga1 N4 61.17(9) . . ?
N6 Ga1 H 118.7(11) . . ?
C1 N1 Ga1 150.02(18) . . ?
N2 N1 Ga1 91.62(16) . . ?
N2 N1 C1 116.6(2) . . ?
C2 C1 N1 119.5(3) . . ?
C2 C1 C6 121.8(3) . . ?
C6 C1 N1 118.5(3) . . ?
H11A C11B H11B 109.5 . . ?
H11A C11B H11C 109.5 . . ?
H11B C11B H11C 109.5 . . ?
C10 C11B H11A 109.5 . . ?
C10 C11B H11B 109.5 . . ?
C10 C11B H11C 109.5 . . ?
H12A C12B H12B 109.5 . . ?
H12A C12B H12C 109.5 . . ?
H12B C12B H12C 109.5 . . ?
C10 C12B H12A 109.5 . . ?
C10 C12B H12B 109.5 . . ?
C10 C12B H12C 109.5 . . ?
N1 N2 N3 107.7(2) . . ?
C1 C2 C3 117.8(3) . . ?
C1 C2 C7 122.1(3) . . ?
C3 C2 C7 120.0(3) . . ?
N2 N3 Ga1 99.16(16) . . ?
N2 N3 C13 117.9(2) . . ?
C13 N3 Ga1 142.31(19) . . ?
C2 C3 H3 119.5 . . ?
C4 C3 C2 121.0(4) . . ?
C4 C3 H3 119.5 . . ?
N5 N4 Ga1 92.41(16) . . ?
N5 N4 C25 116.5(2) . . ?
C25 N4 Ga1 147.60(19) . . ?
C3 C4 H4 119.8 . . ?
C5 C4 C3 120.4(3) . . ?
C5 C4 H4 119.8 . . ?
N4 N5 N6 107.0(2) . . ?
C4 C5 H5 119.2 . . ?
C4 C5 C6 121.6(3) . . ?
C6 C5 H5 119.2 . . ?
N5 N6 Ga1 98.85(16) . . ?
N5 N6 C37 118.5(2) . . ?
C37 N6 Ga1 142.27(18) . . ?
C1 C6 C5 117.3(3) . . ?
C1 C6 C10 121.2(3) . . ?
C5 C6 C10 121.5(3) . . ?
C2 C7 H7 107.5 . . ?
C2 C7 C8 112.3(3) . . ?
C8 C7 H7 107.5 . . ?
C9 C7 C2 109.3(3) . . ?
C9 C7 H7 107.5 . . ?
C9 C7 C8 112.6(4) . . ?
C7 C8 H8A 109.5 . . ?
C7 C8 H8B 109.5 . . ?
C7 C8 H8C 109.5 . . ?
H8A C8 H8B 109.5 . . ?
H8A C8 H8C 109.5 . . ?
H8B C8 H8C 109.5 . . ?
C7 C9 H9A 109.5 . . ?
C7 C9 H9B 109.5 . . ?
C7 C9 H9C 109.5 . . ?
H9A C9 H9B 109.5 . . ?
H9A C9 H9C 109.5 . . ?
H9B C9 H9C 109.5 . . ?
C11B C10 C12B 110.8(15) . . ?
C11B C10 C6 120.5(12) . . ?
C11B C10 H10A 106.8 . . ?
C12B C10 H10A 106.8 . . ?
C6 C10 C12B 104.5(8) . . ?
C6 C10 H10A 106.8 . . ?
C6 C10 H10 108.6 . . ?
C6 C10 C11A 108.0(4) . . ?
C11A C10 H10 108.6 . . ?
C12A C10 C6 113.2(5) . . ?
C12A C10 H10 108.6 . . ?
C12A C10 C11A 109.9(5) . . ?
C14 C13 N3 120.1(3) . . ?
C14 C13 C18 122.0(3) . . ?
C18 C13 N3 117.9(3) . . ?
C13 C14 C19 123.0(3) . . ?
C15 C14 C13 117.6(3) . . ?
C15 C14 C19 119.4(3) . . ?
C14 C15 H15 119.3 . . ?
C16 C15 C14 121.4(3) . . ?
C16 C15 H15 119.3 . . ?
C15 C16 H16 119.9 . . ?
C15 C16 C17 120.1(3) . . ?
C17 C16 H16 119.9 . . ?
C16 C17 H17 119.6 . . ?
C16 C17 C18 120.9(3) . . ?
C18 C17 H17 119.6 . . ?
C13 C18 C22 122.0(3) . . ?
C17 C18 C13 118.0(3) . . ?
C17 C18 C22 120.0(3) . . ?
C14 C19 H19 107.9 . . ?
C14 C19 C20 111.4(3) . . ?
C14 C19 C21 112.5(3) . . ?
C20 C19 H19 107.9 . . ?
C20 C19 C21 109.1(3) . . ?
C21 C19 H19 107.9 . . ?
C19 C20 H20A 109.5 . . ?
C19 C20 H20B 109.5 . . ?
C19 C20 H20C 109.5 . . ?
H20A C20 H20B 109.5 . . ?
H20A C20 H20C 109.5 . . ?
H20B C20 H20C 109.5 . . ?
C19 C21 H21A 109.5 . . ?
C19 C21 H21B 109.5 . . ?
C19 C21 H21C 109.5 . . ?
H21A C21 H21B 109.5 . . ?
H21A C21 H21C 109.5 . . ?
H21B C21 H21C 109.5 . . ?
C18 C22 H22 107.9 . . ?
C18 C22 C23 111.8(3) . . ?
C18 C22 C24 111.4(3) . . ?
C23 C22 H22 107.9 . . ?
C24 C22 H22 107.9 . . ?
C24 C22 C23 109.8(4) . . ?
C22 C23 H23A 109.5 . . ?
C22 C23 H23B 109.5 . . ?
C22 C23 H23C 109.5 . . ?
H23A C23 H23B 109.5 . . ?
H23A C23 H23C 109.5 . . ?
H23B C23 H23C 109.5 . . ?
C22 C24 H24A 109.5 . . ?
C22 C24 H24B 109.5 . . ?
C22 C24 H24C 109.5 . . ?
H24A C24 H24B 109.5 . . ?
H24A C24 H24C 109.5 . . ?
H24B C24 H24C 109.5 . . ?
C26 C25 N4 118.9(3) . . ?
C26 C25 C30 121.9(3) . . ?
C30 C25 N4 119.1(3) . . ?
C25 C26 C31 121.5(3) . . ?
C27 C26 C25 118.7(3) . . ?
C27 C26 C31 119.8(3) . . ?
C26 C27 H27 119.9 . . ?
C26 C27 C28 120.2(4) . . ?
C28 C27 H27 119.9 . . ?
C27 C28 H28 119.8 . . ?
C29 C28 C27 120.4(3) . . ?
C29 C28 H28 119.8 . . ?
C28 C29 H29 119.0 . . ?
C28 C29 C30 122.0(3) . . ?
C30 C29 H29 119.0 . . ?
C25 C30 C34 122.3(3) . . ?
C29 C30 C25 116.9(3) . . ?
C29 C30 C34 120.8(3) . . ?
C26 C31 H31 107.4 . . ?
C26 C31 C32 112.8(3) . . ?
C32 C31 H31 107.4 . . ?
C33 C31 C26 109.0(3) . . ?
C33 C31 H31 107.4 . . ?
C33 C31 C32 112.5(4) . . ?
C31 C32 H32A 109.5 . . ?
C31 C32 H32B 109.5 . . ?
C31 C32 H32C 109.5 . . ?
H32A C32 H32B 109.5 . . ?
H32A C32 H32C 109.5 . . ?
H32B C32 H32C 109.5 . . ?
C31 C33 H33A 109.5 . . ?
C31 C33 H33B 109.5 . . ?
C31 C33 H33C 109.5 . . ?
H33A C33 H33B 109.5 . . ?
H33A C33 H33C 109.5 . . ?
H33B C33 H33C 109.5 . . ?
C30 C34 H34 107.3 . . ?
C30 C34 C35 110.5(4) . . ?
C35 C34 H34 107.3 . . ?
C36 C34 C30 112.1(3) . . ?
C36 C34 H34 107.3 . . ?
C36 C34 C35 111.8(4) . . ?
C34 C35 H35A 109.5 . . ?
C34 C35 H35B 109.5 . . ?
C34 C35 H35C 109.5 . . ?
H35A C35 H35B 109.5 . . ?
H35A C35 H35C 109.5 . . ?
H35B C35 H35C 109.5 . . ?
C34 C36 H36A 109.5 . . ?
C34 C36 H36B 109.5 . . ?
C34 C36 H36C 109.5 . . ?
H36A C36 H36B 109.5 . . ?
H36A C36 H36C 109.5 . . ?
H36B C36 H36C 109.5 . . ?
C38 C37 N6 117.4(3) . . ?
C38 C37 C42 121.9(3) . . ?
C42 C37 N6 120.6(3) . . ?
C37 C38 C43 121.6(3) . . ?
C39 C38 C37 118.0(3) . . ?
C39 C38 C43 120.4(3) . . ?
C38 C39 H39 119.4 . . ?
C40 C39 C38 121.2(3) . . ?
C40 C39 H39 119.4 . . ?
C39 C40 H40 119.8 . . ?
C39 C40 C41 120.4(3) . . ?
C41 C40 H40 119.8 . . ?
C40 C41 H41 119.5 . . ?
C40 C41 C42 120.9(3) . . ?
C42 C41 H41 119.5 . . ?
C37 C42 C46 122.7(3) . . ?
C41 C42 C37 117.5(3) . . ?
C41 C42 C46 119.8(3) . . ?
C38 C43 H43 107.2 . . ?
C38 C43 C45 112.5(4) . . ?
C44 C43 C38 111.0(3) . . ?
C44 C43 H43 107.2 . . ?
C44 C43 C45 111.5(4) . . ?
C45 C43 H43 107.2 . . ?
C43 C44 H44A 109.5 . . ?
C43 C44 H44B 109.5 . . ?
C43 C44 H44C 109.5 . . ?
H44A C44 H44B 109.5 . . ?
H44A C44 H44C 109.5 . . ?
H44B C44 H44C 109.5 . . ?
C43 C45 H45A 109.5 . . ?
C43 C45 H45B 109.5 . . ?
C43 C45 H45C 109.5 . . ?
H45A C45 H45B 109.5 . . ?
H45A C45 H45C 109.5 . . ?
H45B C45 H45C 109.5 . . ?
C42 C46 H46 107.4 . . ?
C42 C46 C48 113.6(3) . . ?
C47 C46 C42 110.9(3) . . ?
C47 C46 H46 107.4 . . ?
C47 C46 C48 110.0(3) . . ?
C48 C46 H46 107.4 . . ?
C46 C47 H47A 109.5 . . ?
C46 C47 H47B 109.5 . . ?
C46 C47 H47C 109.5 . . ?
H47A C47 H47B 109.5 . . ?
H47A C47 H47C 109.5 . . ?
H47B C47 H47C 109.5 . . ?
C46 C48 H48A 109.5 . . ?
C46 C48 H48B 109.5 . . ?
C46 C48 H48C 109.5 . . ?
H48A C48 H48B 109.5 . . ?
H48A C48 H48C 109.5 . . ?
H48B C48 H48C 109.5 . . ?
C10 C11A H11D 109.5 . . ?
C10 C11A H11E 109.5 . . ?
C10 C11A H11F 109.5 . . ?
H11D C11A H11E 109.5 . . ?
H11D C11A H11F 109.5 . . ?
H11E C11A H11F 109.5 . . ?
C10 C12A H12D 109.5 . . ?
C10 C12A H12E 109.5 . . ?
C10 C12A H12F 109.5 . . ?
H12D C12A H12E 109.5 . . ?
H12D C12A H12F 109.5 . . ?
H12E C12A H12F 109.5 . . ?

loop_
_geom_bond_atom_site_label_1
_geom_bond_atom_site_label_2
_geom_bond_distance
_geom_bond_site_symmetry_2
_geom_bond_publ_flag
Ga1 N1 2.147(2) . ?
Ga1 N3 1.971(2) . ?
Ga1 N4 2.134(2) . ?
Ga1 N6 1.979(2) . ?
Ga1 H 1.52(3) . ?
N1 C1 1.440(4) . ?
N1 N2 1.292(3) . ?
C1 C2 1.390(4) . ?
C1 C6 1.399(4) . ?
C11B H11A 0.9800 . ?
C11B H11B 0.9800 . ?
C11B H11C 0.9800 . ?
C11B C10 1.400(19) . ?
C12B H12A 0.9800 . ?
C12B H12B 0.9800 . ?
C12B H12C 0.9800 . ?
C12B C10 1.66(2) . ?
N2 N3 1.312(3) . ?
C2 C3 1.401(4) . ?
C2 C7 1.502(5) . ?
N3 C13 1.436(4) . ?
C3 H3 0.9500 . ?
C3 C4 1.366(6) . ?
N4 N5 1.291(3) . ?
N4 C25 1.427(3) . ?
C4 H4 0.9500 . ?
C4 C5 1.356(6) . ?
N5 N6 1.317(3) . ?
C5 H5 0.9500 . ?
C5 C6 1.400(5) . ?
N6 C37 1.424(4) . ?
C6 C10 1.502(5) . ?
C7 H7 1.0000 . ?
C7 C8 1.511(5) . ?
C7 C9 1.493(6) . ?
C8 H8A 0.9800 . ?
C8 H8B 0.9800 . ?
C8 H8C 0.9800 . ?
C9 H9A 0.9800 . ?
C9 H9B 0.9800 . ?
C9 H9C 0.9800 . ?
C10 H10A 1.0000 . ?
C10 H10 1.0000 . ?
C10 C11A 1.580(9) . ?
C10 C12A 1.497(7) . ?
C13 C14 1.398(4) . ?
C13 C18 1.399(5) . ?
C14 C15 1.395(4) . ?
C14 C19 1.514(5) . ?
C15 H15 0.9500 . ?
C15 C16 1.372(5) . ?
C16 H16 0.9500 . ?
C16 C17 1.383(5) . ?
C17 H17 0.9500 . ?
C17 C18 1.393(5) . ?
C18 C22 1.514(5) . ?
C19 H19 1.0000 . ?
C19 C20 1.522(5) . ?
C19 C21 1.525(5) . ?
C20 H20A 0.9800 . ?
C20 H20B 0.9800 . ?
C20 H20C 0.9800 . ?
C21 H21A 0.9800 . ?
C21 H21B 0.9800 . ?
C21 H21C 0.9800 . ?
C22 H22 1.0000 . ?
C22 C23 1.540(6) . ?
C22 C24 1.520(6) . ?
C23 H23A 0.9800 . ?
C23 H23B 0.9800 . ?
C23 H23C 0.9800 . ?
C24 H24A 0.9800 . ?
C24 H24B 0.9800 . ?
C24 H24C 0.9800 . ?
C25 C26 1.397(4) . ?
C25 C30 1.400(4) . ?
C26 C27 1.382(4) . ?
C26 C31 1.510(4) . ?
C27 H27 0.9500 . ?
C27 C28 1.387(5) . ?
C28 H28 0.9500 . ?
C28 C29 1.359(6) . ?
C29 H29 0.9500 . ?
C29 C30 1.396(5) . ?
C30 C34 1.513(5) . ?
C31 H31 1.0000 . ?
C31 C32 1.519(5) . ?
C31 C33 1.509(5) . ?
C32 H32A 0.9800 . ?
C32 H32B 0.9800 . ?
C32 H32C 0.9800 . ?
C33 H33A 0.9800 . ?
C33 H33B 0.9800 . ?
C33 H33C 0.9800 . ?
C34 H34 1.0000 . ?
C34 C35 1.516(6) . ?
C34 C36 1.505(6) . ?
C35 H35A 0.9800 . ?
C35 H35B 0.9800 . ?
C35 H35C 0.9800 . ?
C36 H36A 0.9800 . ?
C36 H36B 0.9800 . ?
C36 H36C 0.9800 . ?
C37 C38 1.397(4) . ?
C37 C42 1.402(4) . ?
C38 C39 1.390(5) . ?
C38 C43 1.510(5) . ?
C39 H39 0.9500 . ?
C39 C40 1.368(6) . ?
C40 H40 0.9500 . ?
C40 C41 1.380(5) . ?
C41 H41 0.9500 . ?
C41 C42 1.397(5) . ?
C42 C46 1.516(5) . ?
C43 H43 1.0000 . ?
C43 C44 1.508(6) . ?
C43 C45 1.517(6) . ?
C44 H44A 0.9800 . ?
C44 H44B 0.9800 . ?
C44 H44C 0.9800 . ?
C45 H45A 0.9800 . ?
C45 H45B 0.9800 . ?
C45 H45C 0.9800 . ?
C46 H46 1.0000 . ?
C46 C47 1.514(5) . ?
C46 C48 1.531(5) . ?
C47 H47A 0.9800 . ?
C47 H47B 0.9800 . ?
C47 H47C 0.9800 . ?
C48 H48A 0.9800 . ?
C48 H48B 0.9800 . ?
C48 H48C 0.9800 . ?
C11A H11D 0.9800 . ?
C11A H11E 0.9800 . ?
C11A H11F 0.9800 . ?
C12A H12D 0.9800 . ?
C12A H12E 0.9800 . ?
C12A H12F 0.9800 . ?
